data_4030716
loop_
_publ_author_name
'Dussarrat, C.'
'Fompeyrine, J.'
'Darriet, J.'

_publ_section_title
;
 Sr4Ru2O9: A structural model resulting from the stacking of [Sr3O9] and
 [Sr3O6] mixed layers. Structural relationships to related perovskite-type
 structures
;
_journal_name_full 'European Journal of Solid State and Inorganic Chemistry'
_journal_page_first 3
_journal_page_last 14
_journal_volume 32
_journal_year 1995
_chemical_formula_sum 'O9 Ru2 Sr4'
_chemical_formula_weight 696.62
_space_group_IT_number 190
_symmetry_cell_setting hexagonal
_symmetry_Int_Tables_number 190
_symmetry_space_group_name_Hall 'P -6c -2c'
_symmetry_space_group_name_H-M 'P -6 2 c'
_cell_angle_alpha 90
_cell_angle_beta 90
_cell_angle_gamma 120
_cell_formula_units_Z 3
_cell_length_a 9.642(2)
_cell_length_b 9.642(2)
_cell_length_c 8.104(2)
_cell_volume 652.5(3)
_diffrn_ambient_temperature 293
_diffrn_radiation_probe x-ray
_diffrn_radiation_type MoK\a
_diffrn_radiation_wavelength 0.71073
_exptl_absorpt_coefficient_mu 27.76
_exptl_crystal_density_diffrn 5.319
_exptl_crystal_F_000 936
_refine_ls_number_parameters 31
_refine_ls_number_reflns 553
_refine_ls_R_factor_gt 0.037
_refine_ls_wR_factor_gt 0.066
_cod_data_source_file EJSSIC-1995-32-3-14.cif
_cod_data_source_block Sr4Ru2O9
_cod_original_cell_volume 652.5(4)
_cod_database_code 4030716

loop_
_symmetry_equiv_pos_site_id
_symmetry_equiv_pos_as_xyz
1 x,y,z
2 -x+y,-x,1/2-z
3 -y,x-y,z
4 x,y,1/2-z
5 -x+y,-x,z
6 -y,x-y,1/2-z
7 y,x,1/2+z
8 x-y,-y,-z
9 -x,-x+y,1/2+z
10 y,x,-z
11 x-y,-y,1/2+z
12 -x,-x+y,-z

loop_
_atom_site_aniso_label
_atom_site_aniso_U_11
_atom_site_aniso_U_22
_atom_site_aniso_U_33
_atom_site_aniso_U_23
_atom_site_aniso_U_13
_atom_site_aniso_U_12
Ru1 0.0003(7) 0.0003(7) 0.0074(11) 0.0000 0.0000 0.0002(4)
Ru2 0.0051(4) 0.0051(4) 0.0057(5) 0.0000 0.0000 0.0026(2)
Sr1 0.0189(9) 0.0049(14) 0.0066(8) -0.0014(4) -0.0007(2) 0.0025(7)
Sr2 0.0068(8) 0.0051(10) 0.0077(8) 0.0000 0.0000 0.0030(8)

loop_
_atom_site_label
_atom_site_type_symbol
_atom_site_thermal_displace_type
_atom_site_fract_x
_atom_site_fract_y
_atom_site_fract_z
_atom_site_occupancy
_atom_site_U_iso_or_equiv
Ru1 Ru Uani 0.00000 0.00000 0.1708(4) 0.500 0.0026(5)
O3 O Uiso 0.0086(17) 0.830(2) 0.25000 1.000 0.034(4)
O4 O Uiso 0.155(3) 0.00000 0.00000 0.500 0.010(5)
Ru2 Ru Uani 0.66667 0.33333 0.4216(2) 1.000 0.0053(3)
O1 O Uiso 0.6834(10) 0.5092(12) 0.5334(9) 1.000 0.0110(10)
O2 O Uiso 0.5154(11) 0.3547(10) 0.25000 1.000 0.008(2)
Sr1 Sr Uani 0.6639(4) 0.00000 0.00000 1.000 0.0117(6)
Sr2 Sr Uani 0.3358(4) 0.0176(2) 0.25000 1.000 0.0065(5)

loop_
_atom_type_symbol
_atom_type_description
_atom_type_scat_dispersion_real
_atom_type_scat_dispersion_imag
_atom_type_scat_source
O O 0.0106 0.0060 ' International Tables Vol C Tables 4.2.6.8 and 6.1.1.4'
Ru Ru -1.2594 0.8363 ' International Tables Vol C Tables 4.2.6.8 and 6.1.1.4'
Sr Sr -1.5307 3.2498 ' International Tables Vol C Tables 4.2.6.8 and 6.1.1.4'

loop_
_geom_angle_atom_site_label_1
_geom_angle_atom_site_label_2
_geom_angle_atom_site_label_3
_geom_angle
_geom_angle_site_symmetry_1
_geom_angle_site_symmetry_3
_geom_angle_publ_flag
O3 Ru1 O4 82.8(5) 1_545 . yes
O3 Ru1 O4 157.9(7) 2_455 . yes
O3 Ru1 O4 85.8(6) 3_665 . yes
O3 Ru1 O3 108.1(7) 1_545 2_455 yes
O3 Ru1 O3 108.1(8) 1_545 3_665 yes
O3 Ru1 O3 108.0(8) 2_455 3_665 yes
Ru2 Ru2 O1 119.2(3) 2_665 5_665 yes
O1 Ru2 O2 88.9(4) . . yes
Ru2 Ru2 O1 119.2(3) 2_665 . yes
O1 Ru2 O2 90.7(4) . 2_665 yes
O1 Ru2 O1 98.2(5) . 3_655 yes
O1 Ru2 O2 167.6(3) . 3_655 yes
O1 Ru2 O1 98.2(4) . 5_665 yes
Ru2 Ru2 O2 48.5(2) 2_665 . yes
O2 Ru2 O2 80.9(4) . 2_665 yes
O1 Ru2 O2 90.7(4) 3_655 . yes
O2 Ru2 O2 80.9(3) . 3_655 yes
O1 Ru2 O2 167.6(4) 5_665 . yes
Ru2 Ru2 O2 48.5(2) 2_665 2_665 yes
Ru2 Ru2 O1 119.2(3) 2_665 3_655 yes
Ru2 Ru2 O2 48.5(2) 2_665 3_655 yes
O1 Ru2 O2 88.9(5) 5_665 2_665 yes
O1 Ru2 O2 167.6(3) 3_655 2_665 yes
O2 Ru2 O2 80.9(4) 2_665 3_655 yes
O1 Ru2 O2 90.7(4) 5_665 3_655 yes
O1 Ru2 O2 88.9(5) 3_655 3_655 yes
O1 Ru2 O1 98.2(5) 3_655 5_665 yes
Ru1 O3 Ru1 41.8(4) 1_565 2_565 yes
Ru2 O2 Ru2 83.0(4) . 2_665 yes

loop_
_geom_bond_atom_site_label_1
_geom_bond_atom_site_label_2
_geom_bond_distance
_geom_bond_site_symmetry_2
_geom_bond_publ_flag
Ru1 O4 2.04(2) . yes
Ru1 O3 1.800(16) 1_545 yes
Ru1 O3 1.80(3) 2_455 yes
Ru1 O3 1.80(2) 3_665 yes
Ru2 O1 1.857(10) . yes
Ru2 O2 2.099(9) . yes
Ru2 Ru2 2.781(2) 2_665 yes
Ru2 O2 2.099(9) 2_665 yes
Ru2 O1 1.857(12) 3_655 yes
Ru2 O2 2.099(9) 3_655 yes
Ru2 O1 1.857(15) 5_665 yes
